data_4070554
loop_
_publ_author_name
'Carver, Colin T.'
'Monreal, Marisa J.'
'Diaconescu, Paula L.'

_publ_section_title
;
 Scandium Alkyl Complexes Supported by a Ferrocene Diamide Ligand
;
_journal_issue 3
_journal_name_full Organometallics
_journal_page_first 363
_journal_paper_doi 10.1021/om7007277
_journal_volume 27
_journal_year 2008
_chemical_formula_sum 'C29 H59 Al2 Fe N2 Sc Si2'
_chemical_formula_weight 646.73
_chemical_name_systematic
; 
 ? 
;
_space_group_IT_number 14
_symmetry_space_group_name_Hall '-P 2ybc'
_symmetry_space_group_name_H-M 'P 1 21/c 1'
_atom_sites_solution_hydrogens geom
_atom_sites_solution_primary direct
_atom_sites_solution_secondary difmap
_audit_creation_method SHELXL-97
_cell_angle_alpha 90.00
_cell_angle_beta 98.4350(10)
_cell_angle_gamma 90.00
_cell_formula_units_Z 4
_cell_length_a 13.5032(16)
_cell_length_b 12.3640(15)
_cell_length_c 21.265(3)
_cell_measurement_temperature 100(2)
_cell_volume 3511.9(8)
_computing_structure_refinement 'SHELXL-97 (Sheldrick, 1997)'
_computing_structure_solution 'SHELXS-97 (Sheldrick, 1990)'
_diffrn_ambient_temperature 100(2)
_diffrn_measured_fraction_theta_full 0.993
_diffrn_measured_fraction_theta_max 0.993
_diffrn_radiation_monochromator graphite
_diffrn_radiation_source 'fine-focus sealed tube'
_diffrn_radiation_type MoK\a
_diffrn_radiation_wavelength 0.71073
_diffrn_reflns_av_R_equivalents 0.1011
_diffrn_reflns_av_sigmaI/netI 0.1059
_diffrn_reflns_limit_h_max 17
_diffrn_reflns_limit_h_min -17
_diffrn_reflns_limit_k_max 15
_diffrn_reflns_limit_k_min -16
_diffrn_reflns_limit_l_max 27
_diffrn_reflns_limit_l_min -27
_diffrn_reflns_number 29084
_diffrn_reflns_theta_full 27.46
_diffrn_reflns_theta_max 27.46
_diffrn_reflns_theta_min 3.72
_exptl_absorpt_coefficient_mu 0.745
_exptl_absorpt_correction_T_max 0.9293
_exptl_absorpt_correction_T_min 0.8654
_exptl_crystal_density_diffrn 1.223
_exptl_crystal_density_method 'not measured'
_exptl_crystal_F_000 1392
_exptl_crystal_size_max 0.20
_exptl_crystal_size_mid 0.15
_exptl_crystal_size_min 0.10
_refine_diff_density_max 0.433
_refine_diff_density_min -0.409
_refine_diff_density_rms 0.092
_refine_ls_extinction_method none
_refine_ls_goodness_of_fit_ref 1.172
_refine_ls_hydrogen_treatment mixed
_refine_ls_matrix_type full
_refine_ls_number_parameters 348
_refine_ls_number_reflns 7984
_refine_ls_number_restraints 0
_refine_ls_restrained_S_all 1.172
_refine_ls_R_factor_all 0.1137
_refine_ls_R_factor_gt 0.0521
_refine_ls_shift/su_max 0.001
_refine_ls_shift/su_mean 0.000
_refine_ls_structure_factor_coef Fsqd
_refine_ls_weighting_details 'calc w=1/[\s^2^(Fo^2^)+(0.0000P)^2^+0.0000P] where P=(Fo^2^+2Fc^2^)/3'
_refine_ls_weighting_scheme calc
_refine_ls_wR_factor_gt 0.0633
_refine_ls_wR_factor_ref 0.0721
_reflns_number_gt 4777
_reflns_number_total 7984
_reflns_threshold_expression >2sigma(I)
_cod_data_source_file om7007277-file003.cif
_cod_data_source_block 2-Me(AlMe3)2
_cod_original_cell_volume 3511.8(7)
_cod_database_code 4070554

loop_
_symmetry_equiv_pos_as_xyz
'x, y, z'
'-x, y+1/2, -z+1/2'
'-x, -y, -z'
'x, -y-1/2, z-1/2'

loop_
_atom_site_label
_atom_site_type_symbol
_atom_site_fract_x
_atom_site_fract_y
_atom_site_fract_z
_atom_site_U_iso_or_equiv
_atom_site_adp_type
_atom_site_occupancy
_atom_site_symmetry_multiplicity
_atom_site_calc_flag
_atom_site_refinement_flags
Sc1 Sc 0.22994(4) 0.61384(4) 0.42782(3) 0.01737(15) Uani 1 1 d .
Fe1 Fe 0.36451(3) 0.70245(3) 0.33919(2) 0.02067(12) Uani 1 1 d .
Si1 Si 0.19408(7) 0.87440(7) 0.49077(4) 0.0225(2) Uani 1 1 d .
Si2 Si 0.26112(7) 0.34308(7) 0.35966(4) 0.0200(2) Uani 1 1 d .
Al1 Al 0.27017(7) 0.50242(8) 0.55406(4) 0.0223(2) Uani 1 1 d .
Al2 Al 0.08844(7) 0.52284(8) 0.31508(4) 0.0245(2) Uani 1 1 d .
N1 N 0.24983(17) 0.77036(18) 0.45327(11) 0.0178(6) Uani 1 1 d .
N2 N 0.22999(17) 0.48502(18) 0.34971(10) 0.0154(6) Uani 1 1 d .
C1 C 0.3034(2) 0.5459(2) 0.32101(13) 0.0183(7) Uani 1 1 d .
C2 C 0.4110(2) 0.5433(2) 0.33974(14) 0.0206(7) Uani 1 1 d .
H2 H 0.4474 0.5036 0.3771 0.025 Uiso 1 1 calc R
C3 C 0.4558(2) 0.6047(2) 0.29547(14) 0.0244(8) Uani 1 1 d .
H3 H 0.5293 0.6151 0.2959 0.029 Uiso 1 1 calc R
C4 C 0.3795(3) 0.6485(2) 0.25065(14) 0.0258(8) Uani 1 1 d .
H4 H 0.3897 0.6950 0.2137 0.031 Uiso 1 1 calc R
C5 C 0.2856(2) 0.6152(2) 0.26633(13) 0.0229(8) Uani 1 1 d .
H5 H 0.2185 0.6348 0.2426 0.027 Uiso 1 1 calc R
C6 C 0.3164(2) 0.7984(2) 0.41021(14) 0.0193(7) Uani 1 1 d .
C7 C 0.4229(2) 0.7866(2) 0.41978(14) 0.0221(7) Uani 1 1 d .
H7 H 0.4640 0.7549 0.4583 0.027 Uiso 1 1 calc R
C8 C 0.4605(3) 0.8277(2) 0.36617(15) 0.0270(8) Uani 1 1 d .
H8 H 0.5327 0.8306 0.3606 0.032 Uiso 1 1 calc R
C9 C 0.3795(3) 0.8645(2) 0.32180(15) 0.0291(9) Uani 1 1 d .
H9 H 0.3843 0.8980 0.2796 0.035 Uiso 1 1 calc R
C10 C 0.2895(3) 0.8453(2) 0.34763(15) 0.0266(8) Uani 1 1 d .
H10 H 0.2202 0.8628 0.3267 0.032 Uiso 1 1 calc R
C11 C 0.1113(2) 0.8141(2) 0.54412(15) 0.0304(8) Uani 1 1 d .
H11A H 0.0545 0.7781 0.5185 0.046 Uiso 1 1 calc R
H11B H 0.0865 0.8713 0.5697 0.046 Uiso 1 1 calc R
H11C H 0.1492 0.7612 0.5723 0.046 Uiso 1 1 calc R
C12 C 0.1136(2) 0.9606(2) 0.43210(15) 0.0346(9) Uani 1 1 d .
H12A H 0.1541 0.9911 0.4018 0.052 Uiso 1 1 calc R
H12B H 0.0848 1.0194 0.4545 0.052 Uiso 1 1 calc R
H12C H 0.0596 0.9166 0.4092 0.052 Uiso 1 1 calc R
C13 C 0.2926(2) 0.9629(2) 0.53810(14) 0.0271(8) Uani 1 1 d .
C14 C 0.3713(3) 0.8924(3) 0.57942(15) 0.0463(11) Uani 1 1 d .
H14A H 0.4073 0.8483 0.5518 0.069 Uiso 1 1 calc R
H14B H 0.3377 0.8450 0.6066 0.069 Uiso 1 1 calc R
H14C H 0.4189 0.9392 0.6060 0.069 Uiso 1 1 calc R
C15 C 0.2429(3) 1.0397(3) 0.58135(17) 0.0565(12) Uani 1 1 d .
H15A H 0.2134 0.9973 0.6129 0.085 Uiso 1 1 calc R
H15B H 0.1903 1.0816 0.5555 0.085 Uiso 1 1 calc R
H15C H 0.2934 1.0891 0.6032 0.085 Uiso 1 1 calc R
C16 C 0.3479(2) 1.0324(2) 0.49426(14) 0.0298(8) Uani 1 1 d .
H16A H 0.3963 1.0793 0.5201 0.045 Uiso 1 1 calc R
H16B H 0.2994 1.0770 0.4668 0.045 Uiso 1 1 calc R
H16C H 0.3832 0.9852 0.4679 0.045 Uiso 1 1 calc R
C17 C 0.1657(2) 0.2758(2) 0.40123(14) 0.0279(8) Uani 1 1 d .
H17A H 0.1487 0.3232 0.4350 0.042 Uiso 1 1 calc R
H17B H 0.1927 0.2075 0.4198 0.042 Uiso 1 1 calc R
H17C H 0.1054 0.2613 0.3707 0.042 Uiso 1 1 calc R
C18 C 0.3841(2) 0.3172(2) 0.40985(14) 0.0263(8) Uani 1 1 d .
H18A H 0.4384 0.3333 0.3853 0.039 Uiso 1 1 calc R
H18B H 0.3880 0.2412 0.4230 0.039 Uiso 1 1 calc R
H18C H 0.3906 0.3636 0.4476 0.039 Uiso 1 1 calc R
C19 C 0.2661(2) 0.2723(2) 0.28114(14) 0.0228(8) Uani 1 1 d .
C20 C 0.1652(3) 0.2793(3) 0.23718(16) 0.0510(11) Uani 1 1 d .
H20A H 0.1485 0.3554 0.2279 0.076 Uiso 1 1 calc R
H20B H 0.1128 0.2461 0.2582 0.076 Uiso 1 1 calc R
H20C H 0.1699 0.2410 0.1974 0.076 Uiso 1 1 calc R
C21 C 0.2908(3) 0.1522(2) 0.29440(16) 0.0436(11) Uani 1 1 d .
H21A H 0.2904 0.1139 0.2540 0.065 Uiso 1 1 calc R
H21B H 0.2405 0.1203 0.3177 0.065 Uiso 1 1 calc R
H21C H 0.3571 0.1460 0.3199 0.065 Uiso 1 1 calc R
C22 C 0.3466(2) 0.3185(2) 0.24519(15) 0.0311(9) Uani 1 1 d .
H22A H 0.4120 0.3140 0.2721 0.047 Uiso 1 1 calc R
H22B H 0.3312 0.3943 0.2343 0.047 Uiso 1 1 calc R
H22C H 0.3483 0.2768 0.2062 0.047 Uiso 1 1 calc R
C23 C 0.3770(2) 0.5601(2) 0.50454(13) 0.0226(8) Uani 1 1 d .
H23A H 0.3995 0.5697 0.4610 0.034 Uiso 1 1 d .
H23B H 0.4242 0.5036 0.5265 0.034 Uiso 1 1 d .
H23C H 0.3973 0.6330 0.5192 0.034 Uiso 1 1 d .
C24 C 0.1343(2) 0.5330(2) 0.50070(14) 0.0251(8) Uani 1 1 d .
H24A H 0.1005 0.5006 0.5280 0.038 Uiso 1 1 d .
H24B H 0.1003 0.4936 0.4612 0.038 Uiso 1 1 d .
H24C H 0.0996 0.5997 0.5066 0.038 Uiso 1 1 d .
C25 C 0.2933(2) 0.5846(3) 0.63469(13) 0.0308(9) Uani 1 1 d .
H25A H 0.2522 0.5541 0.6647 0.046 Uiso 1 1 calc R
H25B H 0.2749 0.6605 0.6264 0.046 Uiso 1 1 calc R
H25C H 0.3641 0.5800 0.6529 0.046 Uiso 1 1 calc R
C26 C 0.2850(3) 0.3457(2) 0.56814(15) 0.0373(9) Uani 1 1 d .
H26A H 0.3522 0.3301 0.5905 0.056 Uiso 1 1 calc R
H26B H 0.2753 0.3082 0.5271 0.056 Uiso 1 1 calc R
H26C H 0.2349 0.3206 0.5938 0.056 Uiso 1 1 calc R
C27 C 0.0711(3) 0.6672(3) 0.36042(15) 0.0335(9) Uani 1 1 d .
H27A H 0.0008 0.6605 0.3385 0.050 Uiso 1 1 d .
H27B H 0.0877 0.7341 0.3412 0.050 Uiso 1 1 d .
H27C H 0.0831 0.7016 0.4008 0.050 Uiso 1 1 d .
C28 C 0.0542(3) 0.5579(3) 0.22354(15) 0.0424(10) Uani 1 1 d .
H28A H 0.0986 0.5178 0.1993 0.064 Uiso 1 1 calc R
H28B H 0.0625 0.6357 0.2173 0.064 Uiso 1 1 calc R
H28C H -0.0155 0.5375 0.2088 0.064 Uiso 1 1 calc R
C29 C -0.0157(2) 0.4262(3) 0.33806(15) 0.0361(9) Uani 1 1 d .
H29A H -0.0197 0.3614 0.3113 0.054 Uiso 1 1 calc R
H29B H -0.0804 0.4637 0.3315 0.054 Uiso 1 1 calc R
H29C H 0.0008 0.4054 0.3828 0.054 Uiso 1 1 calc R

loop_
_atom_site_aniso_label
_atom_site_aniso_U_11
_atom_site_aniso_U_22
_atom_site_aniso_U_33
_atom_site_aniso_U_23
_atom_site_aniso_U_13
_atom_site_aniso_U_12
Sc1 0.0223(4) 0.0144(3) 0.0156(3) -0.0008(3) 0.0030(3) -0.0001(3)
Fe1 0.0313(3) 0.0145(2) 0.0172(2) -0.0009(2) 0.0070(2) -0.0032(2)
Si1 0.0323(6) 0.0146(5) 0.0218(5) -0.0004(4) 0.0076(4) 0.0032(4)
Si2 0.0247(5) 0.0146(5) 0.0214(5) -0.0014(4) 0.0052(4) -0.0014(4)
Al1 0.0280(6) 0.0209(5) 0.0182(5) 0.0015(4) 0.0039(4) -0.0007(5)
Al2 0.0245(6) 0.0259(6) 0.0219(6) -0.0041(4) -0.0002(4) 0.0005(5)
N1 0.0222(15) 0.0142(14) 0.0173(14) 0.0013(11) 0.0042(12) 0.0008(11)
N2 0.0201(15) 0.0132(13) 0.0127(13) -0.0001(10) 0.0020(11) -0.0020(11)
C1 0.029(2) 0.0129(16) 0.0134(16) -0.0035(13) 0.0041(14) -0.0028(14)
C2 0.025(2) 0.0169(17) 0.0202(18) -0.0032(14) 0.0053(15) 0.0002(15)
C3 0.030(2) 0.0192(18) 0.0268(19) -0.0084(15) 0.0151(17) -0.0057(16)
C4 0.042(2) 0.0221(19) 0.0145(17) -0.0016(14) 0.0080(17) -0.0067(17)
C5 0.032(2) 0.0210(18) 0.0156(17) -0.0040(14) 0.0024(15) -0.0008(16)
C6 0.031(2) 0.0088(15) 0.0194(17) -0.0011(14) 0.0081(15) -0.0022(15)
C7 0.029(2) 0.0179(17) 0.0207(18) -0.0046(14) 0.0080(15) -0.0058(15)
C8 0.039(2) 0.0171(18) 0.029(2) -0.0076(15) 0.0163(18) -0.0102(16)
C9 0.052(3) 0.0125(18) 0.026(2) 0.0046(14) 0.0144(18) -0.0053(16)
C10 0.041(2) 0.0142(17) 0.0246(19) 0.0009(14) 0.0044(17) 0.0038(16)
C11 0.038(2) 0.0206(19) 0.036(2) -0.0057(15) 0.0164(17) 0.0047(16)
C12 0.041(2) 0.024(2) 0.038(2) -0.0043(16) 0.0045(18) 0.0060(17)
C13 0.044(2) 0.0179(18) 0.0212(18) -0.0019(15) 0.0100(17) -0.0004(17)
C14 0.071(3) 0.036(2) 0.027(2) 0.0063(18) -0.012(2) -0.016(2)
C15 0.080(3) 0.043(3) 0.055(3) -0.029(2) 0.038(2) -0.025(2)
C16 0.042(2) 0.0190(18) 0.028(2) -0.0009(15) 0.0036(17) -0.0062(17)
C17 0.034(2) 0.0224(19) 0.0282(19) -0.0012(15) 0.0076(16) -0.0018(16)
C18 0.034(2) 0.0140(18) 0.031(2) 0.0009(14) 0.0040(16) 0.0046(15)
C19 0.025(2) 0.0188(18) 0.0261(19) -0.0035(14) 0.0082(16) -0.0007(15)
C20 0.043(3) 0.072(3) 0.037(2) -0.030(2) 0.001(2) 0.002(2)
C21 0.078(3) 0.022(2) 0.036(2) -0.0113(17) 0.028(2) -0.002(2)
C22 0.041(2) 0.025(2) 0.031(2) -0.0081(15) 0.0142(17) -0.0023(17)
C23 0.026(2) 0.0215(18) 0.0205(18) 0.0042(14) 0.0036(15) 0.0020(15)
C24 0.028(2) 0.0255(19) 0.0241(18) -0.0019(15) 0.0113(15) -0.0018(16)
C25 0.035(2) 0.034(2) 0.024(2) -0.0006(15) 0.0046(17) -0.0012(17)
C26 0.058(3) 0.0248(19) 0.028(2) 0.0072(16) 0.0024(19) -0.0040(19)
C27 0.039(2) 0.028(2) 0.029(2) -0.0081(16) -0.0094(17) 0.0024(17)
C28 0.034(2) 0.059(3) 0.032(2) -0.0044(19) -0.0029(18) -0.006(2)
C29 0.025(2) 0.042(2) 0.040(2) -0.0123(18) 0.0018(17) 0.0027(18)

loop_
_atom_type_symbol
_atom_type_description
_atom_type_scat_dispersion_real
_atom_type_scat_dispersion_imag
_atom_type_scat_source
C C 0.0033 0.0016 'International Tables Vol C Tables 4.2.6.8 and 6.1.1.4'
H H 0.0000 0.0000 'International Tables Vol C Tables 4.2.6.8 and 6.1.1.4'
N N 0.0061 0.0033 'International Tables Vol C Tables 4.2.6.8 and 6.1.1.4'
Al Al 0.0645 0.0514 'International Tables Vol C Tables 4.2.6.8 and 6.1.1.4'
Si Si 0.0817 0.0704 'International Tables Vol C Tables 4.2.6.8 and 6.1.1.4'
Sc Sc 0.2519 0.3716 'International Tables Vol C Tables 4.2.6.8 and 6.1.1.4'
Fe Fe 0.3463 0.8444 'International Tables Vol C Tables 4.2.6.8 and 6.1.1.4'

loop_
_geom_angle_atom_site_label_1
_geom_angle_atom_site_label_2
_geom_angle_atom_site_label_3
_geom_angle
N1 Sc1 N2 147.52(9)
N1 Sc1 C6 32.48(8)
N2 Sc1 C6 116.94(9)
N1 Sc1 C1 117.81(9)
N2 Sc1 C1 31.90(8)
C6 Sc1 C1 85.72(9)
N1 Sc1 Al1 101.62(7)
N2 Sc1 Al1 108.02(6)
C6 Sc1 Al1 120.24(7)
C1 Sc1 Al1 124.18(7)
N1 Sc1 Fe1 75.51(7)
N2 Sc1 Fe1 74.68(6)
C6 Sc1 Fe1 43.07(6)
C1 Sc1 Fe1 42.90(6)
Al1 Sc1 Fe1 132.99(3)
N1 Sc1 Al2 127.42(7)
N2 Sc1 Al2 40.93(6)
C6 Sc1 Al2 116.76(7)
C1 Sc1 Al2 59.79(7)
Al1 Sc1 Al2 123.00(3)
Fe1 Sc1 Al2 90.47(3)
N1 Sc1 H23A 93.2
N2 Sc1 H23A 87.3
C6 Sc1 H23A 79.1
C1 Sc1 H23A 74.0
Al1 Sc1 H23A 65.5
Fe1 Sc1 H23A 67.8
Al2 Sc1 H23A 128.2
N1 Sc1 H27C 71.6
N2 Sc1 H27C 104.0
C6 Sc1 H27C 86.4
C1 Sc1 H27C 110.3
Al1 Sc1 H27C 119.1
Fe1 Sc1 H27C 104.7
Al2 Sc1 H27C 63.4
H23A Sc1 H27C 164.6
C4 Fe1 C3 40.29(11)
C4 Fe1 C8 111.24(12)
C3 Fe1 C8 100.10(13)
C4 Fe1 C9 97.32(12)
C3 Fe1 C9 114.40(12)
C8 Fe1 C9 40.27(12)
C4 Fe1 C5 40.62(11)
C3 Fe1 C5 68.12(12)
C8 Fe1 C5 147.81(12)
C9 Fe1 C5 115.51(13)
C4 Fe1 C10 118.63(12)
C3 Fe1 C10 152.21(12)
C8 Fe1 C10 68.01(13)
C9 Fe1 C10 40.57(12)
C5 Fe1 C10 108.01(13)
C4 Fe1 C7 148.98(12)
C3 Fe1 C7 119.60(13)
C8 Fe1 C7 40.12(10)
C9 Fe1 C7 67.74(12)
C5 Fe1 C7 170.39(12)
C10 Fe1 C7 68.11(13)
C4 Fe1 C2 67.76(12)
C3 Fe1 C2 40.20(11)
C8 Fe1 C2 122.66(13)
C9 Fe1 C2 153.27(13)
C5 Fe1 C2 68.14(12)
C10 Fe1 C2 166.16(12)
C7 Fe1 C2 113.42(12)
C4 Fe1 C6 159.22(13)
C3 Fe1 C6 158.90(13)
C8 Fe1 C6 67.71(12)
C9 Fe1 C6 68.10(12)
C5 Fe1 C6 131.23(13)
C10 Fe1 C6 40.80(11)
C7 Fe1 C6 40.24(11)
C2 Fe1 C6 131.37(12)
C4 Fe1 C1 67.70(11)
C3 Fe1 C1 67.76(12)
C8 Fe1 C1 163.07(13)
C9 Fe1 C1 154.87(13)
C5 Fe1 C1 40.25(10)
C10 Fe1 C1 128.11(13)
C7 Fe1 C1 134.82(11)
C2 Fe1 C1 40.55(10)
C6 Fe1 C1 119.65(11)
C4 Fe1 Sc1 127.67(9)
C3 Fe1 Sc1 121.94(9)
C8 Fe1 Sc1 121.04(9)
C9 Fe1 Sc1 123.55(9)
C5 Fe1 Sc1 89.25(9)
C10 Fe1 Sc1 84.71(9)
C7 Fe1 Sc1 81.70(8)
C2 Fe1 Sc1 81.99(8)
C6 Fe1 Sc1 58.37(8)
C1 Fe1 Sc1 61.74(8)
N1 Si1 C11 108.78(13)
N1 Si1 C12 111.37(13)
C11 Si1 C12 107.07(15)
N1 Si1 C13 110.67(13)
C11 Si1 C13 110.19(14)
C12 Si1 C13 108.69(14)
N2 Si2 C17 108.88(12)
N2 Si2 C18 113.90(12)
C17 Si2 C18 105.77(14)
N2 Si2 C19 112.48(12)
C17 Si2 C19 109.16(14)
C18 Si2 C19 106.36(14)
C26 Al1 C25 112.01(14)
C26 Al1 C23 111.10(14)
C25 Al1 C23 103.58(13)
C26 Al1 C24 109.24(14)
C25 Al1 C24 113.60(13)
C23 Al1 C24 107.11(12)
C26 Al1 Sc1 126.21(10)
C25 Al1 Sc1 121.69(10)
C23 Al1 Sc1 54.86(8)
C24 Al1 Sc1 52.26(8)
C29 Al2 C28 107.77(15)
C29 Al2 N2 116.59(12)
C28 Al2 N2 119.04(13)
C29 Al2 C27 106.04(14)
C28 Al2 C27 104.15(14)
N2 Al2 C27 101.45(12)
C29 Al2 Sc1 114.71(10)
C28 Al2 Sc1 136.05(11)
N2 Al2 Sc1 48.92(7)
C27 Al2 Sc1 54.10(9)
C6 N1 Si1 118.24(18)
C6 N1 Sc1 97.65(16)
Si1 N1 Sc1 141.45(14)
C1 N2 Si2 113.05(18)
C1 N2 Al2 113.53(18)
Si2 N2 Al2 117.57(12)
C1 N2 Sc1 90.99(15)
Si2 N2 Sc1 127.69(11)
Al2 N2 Sc1 90.14(9)
C5 C1 N2 127.4(3)
C5 C1 C2 106.1(3)
N2 C1 C2 126.4(3)
C5 C1 Fe1 67.45(16)
N2 C1 Fe1 132.10(19)
C2 C1 Fe1 67.77(16)
C5 C1 Sc1 116.74(19)
N2 C1 Sc1 57.11(13)
C2 C1 Sc1 104.42(17)
Fe1 C1 Sc1 75.36(8)
C3 C2 C1 108.3(3)
C3 C2 Fe1 69.11(17)
C1 C2 Fe1 71.68(17)
C3 C2 H2 125.8
C1 C2 H2 125.8
Fe1 C2 H2 125.8
C4 C3 C2 108.5(3)
C4 C3 Fe1 69.50(18)
C2 C3 Fe1 70.69(17)
C4 C3 H3 125.8
C2 C3 H3 125.8
Fe1 C3 H3 125.8
C3 C4 C5 108.7(3)
C3 C4 Fe1 70.20(17)
C5 C4 Fe1 70.37(17)
C3 C4 H4 125.7
C5 C4 H4 125.7
Fe1 C4 H4 125.7
C4 C5 C1 108.3(3)
C4 C5 Fe1 69.01(17)
C1 C5 Fe1 72.30(16)
C4 C5 H5 125.8
C1 C5 H5 125.8
Fe1 C5 H5 125.8
N1 C6 C7 127.1(3)
N1 C6 C10 126.5(3)
C7 C6 C10 106.4(3)
N1 C6 Fe1 128.3(2)
C7 C6 Fe1 68.50(16)
C10 C6 Fe1 68.09(16)
N1 C6 Sc1 49.86(13)
C7 C6 Sc1 110.6(2)
C10 C6 Sc1 115.1(2)
Fe1 C6 Sc1 78.57(9)
C8 C7 C6 108.8(3)
C8 C7 Fe1 69.43(17)
C6 C7 Fe1 71.25(17)
C8 C7 H7 125.6
C6 C7 H7 125.6
Fe1 C7 H7 125.6
C7 C8 C9 108.7(3)
C7 C8 Fe1 70.45(17)
C9 C8 Fe1 70.06(18)
C7 C8 H8 125.6
C9 C8 H8 125.6
Fe1 C8 H8 125.6
C8 C9 C10 108.1(3)
C8 C9 Fe1 69.67(17)
C10 C9 Fe1 69.87(17)
C8 C9 H9 126.0
C10 C9 H9 126.0
Fe1 C9 H9 126.0
C9 C10 C6 108.0(3)
C9 C10 Fe1 69.56(18)
C6 C10 Fe1 71.11(17)
C9 C10 H10 126.0
C6 C10 H10 126.0
Fe1 C10 H10 126.0
Si1 C11 H11A 109.5
Si1 C11 H11B 109.5
H11A C11 H11B 109.5
Si1 C11 H11C 109.5
H11A C11 H11C 109.5
H11B C11 H11C 109.5
Si1 C12 H12A 109.5
Si1 C12 H12B 109.5
H12A C12 H12B 109.5
Si1 C12 H12C 109.5
H12A C12 H12C 109.5
H12B C12 H12C 109.5
C16 C13 C15 108.0(3)
C16 C13 C14 107.7(3)
C15 C13 C14 109.4(3)
C16 C13 Si1 111.5(2)
C15 C13 Si1 109.9(2)
C14 C13 Si1 110.3(2)
C13 C14 H14A 109.5
C13 C14 H14B 109.5
H14A C14 H14B 109.5
C13 C14 H14C 109.5
H14A C14 H14C 109.5
H14B C14 H14C 109.5
C13 C15 H15A 109.5
C13 C15 H15B 109.5
H15A C15 H15B 109.5
C13 C15 H15C 109.5
H15A C15 H15C 109.5
H15B C15 H15C 109.5
C13 C16 H16A 109.5
C13 C16 H16B 109.5
H16A C16 H16B 109.5
C13 C16 H16C 109.5
H16A C16 H16C 109.5
H16B C16 H16C 109.5
Si2 C17 H17A 109.5
Si2 C17 H17B 109.5
H17A C17 H17B 109.5
Si2 C17 H17C 109.5
H17A C17 H17C 109.5
H17B C17 H17C 109.5
Si2 C18 H18A 109.5
Si2 C18 H18B 109.5
H18A C18 H18B 109.5
Si2 C18 H18C 109.5
H18A C18 H18C 109.5
H18B C18 H18C 109.5
C22 C19 C20 107.9(3)
C22 C19 C21 107.5(3)
C20 C19 C21 108.3(3)
C22 C19 Si2 112.8(2)
C20 C19 Si2 111.5(2)
C21 C19 Si2 108.6(2)
C19 C20 H20A 109.5
C19 C20 H20B 109.5
H20A C20 H20B 109.5
C19 C20 H20C 109.5
H20A C20 H20C 109.5
H20B C20 H20C 109.5
C19 C21 H21A 109.5
C19 C21 H21B 109.5
H21A C21 H21B 109.5
C19 C21 H21C 109.5
H21A C21 H21C 109.5
H21B C21 H21C 109.5
C19 C22 H22A 109.5
C19 C22 H22B 109.5
H22A C22 H22B 109.5
C19 C22 H22C 109.5
H22A C22 H22C 109.5
H22B C22 H22C 109.5
Al1 C23 H23A 146.7
Al1 C23 H23B 88.0
H23A C23 H23B 104.3
Al1 C23 H23C 110.1
H23A C23 H23C 94.3
H23B C23 H23C 111.1
Al1 C24 H24A 93.4
Al1 C24 H24B 128.8
H24A C24 H24B 96.4
Al1 C24 H24C 119.9
H24A C24 H24C 89.7
H24B C24 H24C 110.3
Al1 C25 H25A 109.5
Al1 C25 H25B 109.5
H25A C25 H25B 109.5
Al1 C25 H25C 109.5
H25A C25 H25C 109.5
H25B C25 H25C 109.5
Al1 C26 H26A 109.5
Al1 C26 H26B 109.5
H26A C26 H26B 109.5
Al1 C26 H26C 109.5
H26A C26 H26C 109.5
H26B C26 H26C 109.5
Al2 C27 H27A 82.8
Al2 C27 H27B 119.7
H27A C27 H27B 97.9
Al2 C27 H27C 142.7
H27A C27 H27C 118.9
H27B C27 H27C 88.8
Al2 C28 H28A 109.5
Al2 C28 H28B 109.5
H28A C28 H28B 109.5
Al2 C28 H28C 109.5
H28A C28 H28C 109.5
H28B C28 H28C 109.5
Al2 C29 H29A 109.5
Al2 C29 H29B 109.5
H29A C29 H29B 109.5
Al2 C29 H29C 109.5
H29A C29 H29C 109.5
H29B C29 H29C 109.5

loop_
_geom_bond_atom_site_label_1
_geom_bond_atom_site_label_2
_geom_bond_distance
Sc1 N1 2.017(2)
Sc1 N2 2.301(2)
Sc1 C6 2.615(3)
Sc1 C1 2.740(3)
Sc1 Al1 2.9952(11)
Sc1 Fe1 3.0099(7)
Sc1 Al2 3.0529(11)
Sc1 H23A 2.3588
Sc1 H27C 2.2594
Fe1 C4 2.035(3)
Fe1 C3 2.044(3)
Fe1 C8 2.047(3)
Fe1 C9 2.052(3)
Fe1 C5 2.053(3)
Fe1 C10 2.056(3)
Fe1 C7 2.060(3)
Fe1 C2 2.065(3)
Fe1 C6 2.097(3)
Fe1 C1 2.118(3)
Si1 N1 1.742(2)
Si1 C11 1.861(3)
Si1 C12 1.864(3)
Si1 C13 1.894(3)
Si2 N2 1.810(2)
Si2 C17 1.863(3)
Si2 C18 1.865(3)
Si2 C19 1.895(3)
Al1 C26 1.967(3)
Al1 C25 1.978(3)
Al1 C23 2.036(3)
Al1 C24 2.046(3)
Al2 C29 1.961(3)
Al2 C28 1.982(3)
Al2 N2 2.000(2)
Al2 C27 2.058(3)
N1 C6 1.417(3)
N2 C1 1.448(3)
C1 C5 1.436(4)
C1 C2 1.450(4)
C2 C3 1.412(4)
C2 H2 1.0000
C3 C4 1.405(4)
C3 H3 1.0000
C4 C5 1.419(4)
C4 H4 1.0000
C5 H5 1.0000
C6 C7 1.431(4)
C6 C10 1.448(4)
C7 C8 1.409(4)
C7 H7 1.0000
C8 C9 1.411(4)
C8 H8 1.0000
C9 C10 1.424(4)
C9 H9 1.0000
C10 H10 1.0000
C11 H11A 0.9800
C11 H11B 0.9800
C11 H11C 0.9800
C12 H12A 0.9800
C12 H12B 0.9800
C12 H12C 0.9800
C13 C16 1.540(4)
C13 C15 1.543(4)
C13 C14 1.545(4)
C14 H14A 0.9800
C14 H14B 0.9800
C14 H14C 0.9800
C15 H15A 0.9800
C15 H15B 0.9800
C15 H15C 0.9800
C16 H16A 0.9800
C16 H16B 0.9800
C16 H16C 0.9800
C17 H17A 0.9800
C17 H17B 0.9800
C17 H17C 0.9800
C18 H18A 0.9800
C18 H18B 0.9800
C18 H18C 0.9800
C19 C22 1.529(4)
C19 C20 1.538(4)
C19 C21 1.538(4)
C20 H20A 0.9800
C20 H20B 0.9800
C20 H20C 0.9800
C21 H21A 0.9800
C21 H21B 0.9800
C21 H21C 0.9800
C22 H22A 0.9800
C22 H22B 0.9800
C22 H22C 0.9800
C23 H23A 1.0229
C23 H23B 1.0123
C23 H23C 0.9798
C24 H24A 0.8851
C24 H24B 1.0200
C24 H24C 0.9654
C25 H25A 0.9800
C25 H25B 0.9800
C25 H25C 0.9800
C26 H26A 0.9800
C26 H26B 0.9800
C26 H26C 0.9800
C27 H27A 0.9976
C27 H27B 0.9638
C27 H27C 0.9506
C28 H28A 0.9800
C28 H28B 0.9800
C28 H28C 0.9800
C29 H29A 0.9800
C29 H29B 0.9800
C29 H29C 0.9800

loop_
_geom_torsion_atom_site_label_1
_geom_torsion_atom_site_label_2
_geom_torsion_atom_site_label_3
_geom_torsion_atom_site_label_4
_geom_torsion
N1 Sc1 Fe1 C4 -153.88(14)
N2 Sc1 Fe1 C4 13.07(13)
C6 Sc1 Fe1 C4 -155.74(16)
C1 Sc1 Fe1 C4 16.44(15)
Al1 Sc1 Fe1 C4 113.63(13)
Al2 Sc1 Fe1 C4 -25.15(12)
N1 Sc1 Fe1 C3 156.98(13)
N2 Sc1 Fe1 C3 -36.07(12)
C6 Sc1 Fe1 C3 155.12(15)
C1 Sc1 Fe1 C3 -32.70(14)
Al1 Sc1 Fe1 C3 64.49(12)
Al2 Sc1 Fe1 C3 -74.29(11)
N1 Sc1 Fe1 C8 28.92(13)
N2 Sc1 Fe1 C8 -164.13(13)
C6 Sc1 Fe1 C8 27.06(15)
C1 Sc1 Fe1 C8 -160.76(15)
Al1 Sc1 Fe1 C8 -63.57(12)
Al2 Sc1 Fe1 C8 157.65(11)
N1 Sc1 Fe1 C9 -19.06(14)
N2 Sc1 Fe1 C9 147.90(14)
C6 Sc1 Fe1 C9 -20.92(16)
C1 Sc1 Fe1 C9 151.27(16)
Al1 Sc1 Fe1 C9 -111.55(13)
Al2 Sc1 Fe1 C9 109.67(13)
N1 Sc1 Fe1 C5 -139.59(11)
N2 Sc1 Fe1 C5 27.36(10)
C6 Sc1 Fe1 C5 -141.46(13)
C1 Sc1 Fe1 C5 30.73(12)
Al1 Sc1 Fe1 C5 127.91(9)
Al2 Sc1 Fe1 C5 -10.87(9)
N1 Sc1 Fe1 C10 -31.43(11)
N2 Sc1 Fe1 C10 135.52(11)
C6 Sc1 Fe1 C10 -33.30(13)
C1 Sc1 Fe1 C10 138.89(13)
Al1 Sc1 Fe1 C10 -123.93(10)
Al2 Sc1 Fe1 C10 97.29(9)
N1 Sc1 Fe1 C7 37.16(11)
N2 Sc1 Fe1 C7 -155.89(11)
C6 Sc1 Fe1 C7 35.30(13)
C1 Sc1 Fe1 C7 -152.52(13)
Al1 Sc1 Fe1 C7 -55.33(10)
Al2 Sc1 Fe1 C7 165.89(9)
N1 Sc1 Fe1 C2 152.38(11)
N2 Sc1 Fe1 C2 -40.67(10)
C6 Sc1 Fe1 C2 150.52(13)
C1 Sc1 Fe1 C2 -37.30(11)
Al1 Sc1 Fe1 C2 59.89(9)
Al2 Sc1 Fe1 C2 -78.90(9)
N1 Sc1 Fe1 C6 1.86(12)
N2 Sc1 Fe1 C6 168.81(12)
C1 Sc1 Fe1 C6 172.18(14)
Al1 Sc1 Fe1 C6 -90.63(11)
Al2 Sc1 Fe1 C6 130.59(10)
N1 Sc1 Fe1 C1 -170.32(12)
N2 Sc1 Fe1 C1 -3.37(11)
C6 Sc1 Fe1 C1 -172.18(14)
Al1 Sc1 Fe1 C1 97.19(10)
Al2 Sc1 Fe1 C1 -41.60(10)
N1 Sc1 Al1 C26 -170.36(15)
N2 Sc1 Al1 C26 -3.81(16)
C6 Sc1 Al1 C26 -141.64(16)
C1 Sc1 Al1 C26 -34.69(17)
Fe1 Sc1 Al1 C26 -89.42(14)
Al2 Sc1 Al1 C26 38.80(15)
N1 Sc1 Al1 C25 5.80(14)
N2 Sc1 Al1 C25 172.35(13)
C6 Sc1 Al1 C25 34.52(14)
C1 Sc1 Al1 C25 141.46(14)
Fe1 Sc1 Al1 C25 86.74(12)
Al2 Sc1 Al1 C25 -145.04(12)
N1 Sc1 Al1 C23 -78.63(12)
N2 Sc1 Al1 C23 87.92(12)
C6 Sc1 Al1 C23 -49.91(13)
C1 Sc1 Al1 C23 57.04(13)
Fe1 Sc1 Al1 C23 2.31(11)
Al2 Sc1 Al1 C23 130.53(11)
N1 Sc1 Al1 C24 102.52(13)
N2 Sc1 Al1 C24 -90.93(12)
C6 Sc1 Al1 C24 131.24(13)
C1 Sc1 Al1 C24 -121.81(13)
Fe1 Sc1 Al1 C24 -176.54(11)
Al2 Sc1 Al1 C24 -48.32(11)
N1 Sc1 Al2 C29 -117.73(14)
N2 Sc1 Al2 C29 104.63(14)
C6 Sc1 Al2 C29 -154.24(13)
C1 Sc1 Al2 C29 138.72(13)
Al1 Sc1 Al2 C29 25.33(12)
Fe1 Sc1 Al2 C29 170.25(11)
N1 Sc1 Al2 C28 46.29(19)
N2 Sc1 Al2 C28 -91.36(18)
C6 Sc1 Al2 C28 9.78(18)
C1 Sc1 Al2 C28 -57.26(17)
Al1 Sc1 Al2 C28 -170.65(16)
Fe1 Sc1 Al2 C28 -25.73(16)
N1 Sc1 Al2 N2 137.64(12)
C6 Sc1 Al2 N2 101.13(11)
C1 Sc1 Al2 N2 34.10(10)
Al1 Sc1 Al2 N2 -79.29(9)
Fe1 Sc1 Al2 N2 65.63(9)
N1 Sc1 Al2 C27 -25.30(15)
N2 Sc1 Al2 C27 -162.95(15)
C6 Sc1 Al2 C27 -61.81(14)
C1 Sc1 Al2 C27 -128.85(14)
Al1 Sc1 Al2 C27 117.76(12)
Fe1 Sc1 Al2 C27 -97.32(12)
C11 Si1 N1 C6 -180.0(2)
C12 Si1 N1 C6 62.3(2)
C13 Si1 N1 C6 -58.8(2)
C11 Si1 N1 Sc1 23.6(3)
C12 Si1 N1 Sc1 -94.2(2)
C13 Si1 N1 Sc1 144.8(2)
N2 Sc1 N1 C6 -26.3(3)
C1 Sc1 N1 C6 -9.8(2)
Al1 Sc1 N1 C6 129.38(16)
Fe1 Sc1 N1 C6 -2.37(15)
Al2 Sc1 N1 C6 -81.59(18)
N2 Sc1 N1 Si1 132.89(19)
C6 Sc1 N1 Si1 159.2(3)
C1 Sc1 N1 Si1 149.38(19)
Al1 Sc1 N1 Si1 -71.4(2)
Fe1 Sc1 N1 Si1 156.8(2)
Al2 Sc1 N1 Si1 77.6(2)
C17 Si2 N2 C1 176.62(19)
C18 Si2 N2 C1 58.9(2)
C19 Si2 N2 C1 -62.3(2)
C17 Si2 N2 Al2 -48.02(17)
C18 Si2 N2 Al2 -165.78(13)
C19 Si2 N2 Al2 73.10(16)
C17 Si2 N2 Sc1 65.99(18)
C18 Si2 N2 Sc1 -51.77(19)
C19 Si2 N2 Sc1 -172.89(14)
C29 Al2 N2 C1 168.27(19)
C28 Al2 N2 C1 36.3(2)
C27 Al2 N2 C1 -77.1(2)
Sc1 Al2 N2 C1 -91.14(18)
C29 Al2 N2 Si2 33.11(18)
C28 Al2 N2 Si2 -98.82(17)
C27 Al2 N2 Si2 147.73(14)
Sc1 Al2 N2 Si2 133.70(15)
C29 Al2 N2 Sc1 -100.59(13)
C28 Al2 N2 Sc1 127.47(13)
C27 Al2 N2 Sc1 14.03(12)
N1 Sc1 N2 C1 28.4(3)
C6 Sc1 N2 C1 12.89(18)
Al1 Sc1 N2 C1 -126.53(15)
Fe1 Sc1 N2 C1 4.34(14)
Al2 Sc1 N2 C1 113.54(18)
N1 Sc1 N2 Si2 148.90(15)
C6 Sc1 N2 Si2 133.43(14)
C1 Sc1 N2 Si2 120.5(2)
Al1 Sc1 N2 Si2 -5.99(16)
Fe1 Sc1 N2 Si2 124.88(15)
Al2 Sc1 N2 Si2 -125.93(18)
N1 Sc1 N2 Al2 -85.17(18)
C6 Sc1 N2 Al2 -100.65(11)
C1 Sc1 N2 Al2 -113.54(18)
Al1 Sc1 N2 Al2 119.94(7)
Fe1 Sc1 N2 Al2 -109.19(7)
Si2 N2 C1 C5 127.4(3)
Al2 N2 C1 C5 -9.8(4)
Sc1 N2 C1 C5 -100.4(3)
Si2 N2 C1 C2 -48.4(3)
Al2 N2 C1 C2 174.4(2)
Sc1 N2 C1 C2 83.8(3)
Si2 N2 C1 Fe1 -140.2(2)
Al2 N2 C1 Fe1 82.5(3)
Sc1 N2 C1 Fe1 -8.0(3)
Si2 N2 C1 Sc1 -132.21(17)
Al2 N2 C1 Sc1 90.59(14)
C4 Fe1 C1 C5 -38.24(18)
C3 Fe1 C1 C5 -81.9(2)
C8 Fe1 C1 C5 -128.1(4)
C9 Fe1 C1 C5 18.4(4)
C10 Fe1 C1 C5 71.4(2)
C7 Fe1 C1 C5 167.82(19)
C2 Fe1 C1 C5 -119.6(2)
C6 Fe1 C1 C5 120.09(19)
Sc1 Fe1 C1 C5 127.7(2)
C4 Fe1 C1 N2 -159.0(3)
C3 Fe1 C1 N2 157.3(3)
C8 Fe1 C1 N2 111.1(4)
C9 Fe1 C1 N2 -102.4(4)
C5 Fe1 C1 N2 -120.8(4)
C10 Fe1 C1 N2 -49.3(3)
C7 Fe1 C1 N2 47.1(3)
C2 Fe1 C1 N2 119.6(3)
C6 Fe1 C1 N2 -0.7(3)
Sc1 Fe1 C1 N2 7.0(2)
C4 Fe1 C1 C2 81.38(18)
C3 Fe1 C1 C2 37.68(16)
C8 Fe1 C1 C2 -8.5(5)
C9 Fe1 C1 C2 138.0(3)
C5 Fe1 C1 C2 119.6(2)
C10 Fe1 C1 C2 -168.95(17)
C7 Fe1 C1 C2 -72.6(2)
C6 Fe1 C1 C2 -120.29(18)
Sc1 Fe1 C1 C2 -112.64(16)
C4 Fe1 C1 Sc1 -165.98(13)
C3 Fe1 C1 Sc1 150.32(13)
C8 Fe1 C1 Sc1 104.1(4)
C9 Fe1 C1 Sc1 -109.4(3)
C5 Fe1 C1 Sc1 -127.74(19)
C10 Fe1 C1 Sc1 -56.31(14)
C7 Fe1 C1 Sc1 40.08(17)
C2 Fe1 C1 Sc1 112.64(16)
C6 Fe1 C1 Sc1 -7.66(14)
N1 Sc1 C1 C5 -44.3(3)
N2 Sc1 C1 C5 119.0(3)
C6 Sc1 C1 C5 -49.5(2)
Al1 Sc1 C1 C5 -173.55(19)
Fe1 Sc1 C1 C5 -54.9(2)
Al2 Sc1 C1 C5 74.9(2)
N1 Sc1 C1 N2 -163.24(15)
C6 Sc1 C1 N2 -168.50(16)
Al1 Sc1 C1 N2 67.47(17)
Fe1 Sc1 C1 N2 -173.8(2)
Al2 Sc1 C1 N2 -44.03(13)
N1 Sc1 C1 C2 72.5(2)
N2 Sc1 C1 C2 -124.3(3)
C6 Sc1 C1 C2 67.25(19)
Al1 Sc1 C1 C2 -56.8(2)
Fe1 Sc1 C1 C2 61.90(17)
Al2 Sc1 C1 C2 -168.3(2)
N1 Sc1 C1 Fe1 10.60(13)
N2 Sc1 C1 Fe1 173.8(2)
C6 Sc1 C1 Fe1 5.34(10)
Al1 Sc1 C1 Fe1 -118.69(7)
Al2 Sc1 C1 Fe1 129.81(10)
C5 C1 C2 C3 -2.9(3)
N2 C1 C2 C3 173.6(3)
Fe1 C1 C2 C3 -59.6(2)
Sc1 C1 C2 C3 -126.9(2)
C5 C1 C2 Fe1 56.69(19)
N2 C1 C2 Fe1 -126.8(3)
Sc1 C1 C2 Fe1 -67.23(11)
C4 Fe1 C2 C3 37.54(18)
C8 Fe1 C2 C3 -64.2(2)
C9 Fe1 C2 C3 -22.1(4)
C5 Fe1 C2 C3 81.52(19)
C10 Fe1 C2 C3 157.9(5)
C7 Fe1 C2 C3 -108.75(19)
C6 Fe1 C2 C3 -152.11(19)
C1 Fe1 C2 C3 118.8(2)
Sc1 Fe1 C2 C3 173.95(18)
C4 Fe1 C2 C1 -81.22(18)
C3 Fe1 C2 C1 -118.8(2)
C8 Fe1 C2 C1 177.07(16)
C9 Fe1 C2 C1 -140.8(3)
C5 Fe1 C2 C1 -37.24(16)
C10 Fe1 C2 C1 39.1(6)
C7 Fe1 C2 C1 132.49(16)
C6 Fe1 C2 C1 89.1(2)
Sc1 Fe1 C2 C1 55.18(14)
C1 C2 C3 C4 1.8(3)
Fe1 C2 C3 C4 -59.5(2)
C1 C2 C3 Fe1 61.2(2)
C8 Fe1 C3 C4 -111.04(19)
C9 Fe1 C3 C4 -71.4(2)
C5 Fe1 C3 C4 37.71(17)
C10 Fe1 C3 C4 -49.6(3)
C7 Fe1 C3 C4 -148.66(18)
C2 Fe1 C3 C4 119.3(3)
C6 Fe1 C3 C4 -163.6(3)
C1 Fe1 C3 C4 81.29(19)
Sc1 Fe1 C3 C4 112.22(17)
C4 Fe1 C3 C2 -119.3(3)
C8 Fe1 C3 C2 129.67(19)
C9 Fe1 C3 C2 169.30(19)
C5 Fe1 C3 C2 -81.58(19)
C10 Fe1 C3 C2 -168.9(2)
C7 Fe1 C3 C2 92.1(2)
C6 Fe1 C3 C2 77.1(4)
C1 Fe1 C3 C2 -38.00(17)
Sc1 Fe1 C3 C2 -7.1(2)
C2 C3 C4 C5 0.1(3)
Fe1 C3 C4 C5 -60.1(2)
C2 C3 C4 Fe1 60.2(2)
C8 Fe1 C4 C3 80.4(2)
C9 Fe1 C4 C3 119.5(2)
C5 Fe1 C4 C3 -119.3(3)
C10 Fe1 C4 C3 156.15(18)
C7 Fe1 C4 C3 61.4(3)
C2 Fe1 C4 C3 -37.45(17)
C6 Fe1 C4 C3 163.3(3)
C1 Fe1 C4 C3 -81.43(19)
Sc1 Fe1 C4 C3 -97.07(18)
C3 Fe1 C4 C5 119.3(3)
C8 Fe1 C4 C5 -160.31(18)
C9 Fe1 C4 C5 -121.15(19)
C10 Fe1 C4 C5 -84.5(2)
C7 Fe1 C4 C5 -179.3(2)
C2 Fe1 C4 C5 81.88(19)
C6 Fe1 C4 C5 -77.3(4)
C1 Fe1 C4 C5 37.90(17)
Sc1 Fe1 C4 C5 22.3(2)
C3 C4 C5 C1 -2.0(3)
Fe1 C4 C5 C1 -62.0(2)
C3 C4 C5 Fe1 60.0(2)
N2 C1 C5 C4 -173.5(3)
C2 C1 C5 C4 3.0(3)
Fe1 C1 C5 C4 59.9(2)
Sc1 C1 C5 C4 118.9(2)
N2 C1 C5 Fe1 126.6(3)
C2 C1 C5 Fe1 -56.89(19)
Sc1 C1 C5 Fe1 58.95(15)
C3 Fe1 C5 C4 -37.41(17)
C8 Fe1 C5 C4 36.1(3)
C9 Fe1 C5 C4 70.1(2)
C10 Fe1 C5 C4 113.26(19)
C7 Fe1 C5 C4 177.9(7)
C2 Fe1 C5 C4 -80.88(19)
C6 Fe1 C5 C4 152.59(18)
C1 Fe1 C5 C4 -118.4(3)
Sc1 Fe1 C5 C4 -162.54(17)
C4 Fe1 C5 C1 118.4(3)
C3 Fe1 C5 C1 80.98(19)
C8 Fe1 C5 C1 154.5(2)
C9 Fe1 C5 C1 -171.46(18)
C10 Fe1 C5 C1 -128.34(19)
C7 Fe1 C5 C1 -63.8(8)
C2 Fe1 C5 C1 37.51(17)
C6 Fe1 C5 C1 -89.0(2)
Sc1 Fe1 C5 C1 -44.15(17)
Si1 N1 C6 C7 108.0(3)
Sc1 N1 C6 C7 -86.5(3)
Si1 N1 C6 C10 -71.6(3)
Sc1 N1 C6 C10 93.8(3)
Si1 N1 C6 Fe1 -161.24(17)
Sc1 N1 C6 Fe1 4.2(3)
Si1 N1 C6 Sc1 -165.4(2)
C4 Fe1 C6 N1 110.3(4)
C3 Fe1 C6 N1 -100.7(4)
C8 Fe1 C6 N1 -158.4(3)
C9 Fe1 C6 N1 158.0(3)
C5 Fe1 C6 N1 52.7(3)
C10 Fe1 C6 N1 119.9(3)
C7 Fe1 C6 N1 -121.0(3)
C2 Fe1 C6 N1 -43.8(3)
C1 Fe1 C6 N1 4.6(3)
Sc1 Fe1 C6 N1 -3.3(2)
C4 Fe1 C6 C7 -128.7(3)
C3 Fe1 C6 C7 20.3(4)
C8 Fe1 C6 C7 -37.35(17)
C9 Fe1 C6 C7 -80.97(19)
C5 Fe1 C6 C7 173.67(18)
C10 Fe1 C6 C7 -119.0(3)
C2 Fe1 C6 C7 77.2(2)
C1 Fe1 C6 C7 125.66(18)
Sc1 Fe1 C6 C7 117.74(18)
C4 Fe1 C6 C10 -9.7(4)
C3 Fe1 C6 C10 139.3(3)
C8 Fe1 C6 C10 81.7(2)
C9 Fe1 C6 C10 38.08(19)
C5 Fe1 C6 C10 -67.3(2)
C7 Fe1 C6 C10 119.0(3)
C2 Fe1 C6 C10 -163.71(19)
C1 Fe1 C6 C10 -115.30(19)
Sc1 Fe1 C6 C10 -123.2(2)
C4 Fe1 C6 Sc1 113.6(3)
C3 Fe1 C6 Sc1 -97.5(3)
C8 Fe1 C6 Sc1 -155.09(13)
C9 Fe1 C6 Sc1 161.29(14)
C5 Fe1 C6 Sc1 55.93(16)
C10 Fe1 C6 Sc1 123.2(2)
C7 Fe1 C6 Sc1 -117.74(18)
C2 Fe1 C6 Sc1 -40.49(17)
C1 Fe1 C6 Sc1 7.92(14)
N2 Sc1 C6 N1 164.52(16)
C1 Sc1 C6 N1 171.31(18)
Al1 Sc1 C6 N1 -61.21(18)
Fe1 Sc1 C6 N1 176.6(2)
Al2 Sc1 C6 N1 118.38(16)
N1 Sc1 C6 C7 121.7(3)
N2 Sc1 C6 C7 -73.7(2)
C1 Sc1 C6 C7 -66.9(2)
Al1 Sc1 C6 C7 60.5(2)
Fe1 Sc1 C6 C7 -61.61(18)
Al2 Sc1 C6 C7 -119.88(19)
N1 Sc1 C6 C10 -117.6(3)
N2 Sc1 C6 C10 46.9(2)
C1 Sc1 C6 C10 53.7(2)
Al1 Sc1 C6 C10 -178.86(19)
Fe1 Sc1 C6 C10 59.0(2)
Al2 Sc1 C6 C10 0.7(2)
N1 Sc1 C6 Fe1 -176.6(2)
N2 Sc1 C6 Fe1 -12.12(13)
C1 Sc1 C6 Fe1 -5.33(10)
Al1 Sc1 C6 Fe1 122.15(7)
Al2 Sc1 C6 Fe1 -58.26(10)
N1 C6 C7 C8 -178.0(3)
C10 C6 C7 C8 1.8(3)
Fe1 C6 C7 C8 59.5(2)
Sc1 C6 C7 C8 127.4(2)
N1 C6 C7 Fe1 122.5(3)
C10 C6 C7 Fe1 -57.73(19)
Sc1 C6 C7 Fe1 67.94(13)
C4 Fe1 C7 C8 28.1(3)
C3 Fe1 C7 C8 68.8(2)
C9 Fe1 C7 C8 -37.48(19)
C5 Fe1 C7 C8 -149.2(7)
C10 Fe1 C7 C8 -81.4(2)
C2 Fe1 C7 C8 113.50(19)
C6 Fe1 C7 C8 -119.4(3)
C1 Fe1 C7 C8 156.02(19)
Sc1 Fe1 C7 C8 -169.02(19)
C4 Fe1 C7 C6 147.5(2)
C3 Fe1 C7 C6 -171.75(17)
C8 Fe1 C7 C6 119.4(3)
C9 Fe1 C7 C6 81.94(19)
C5 Fe1 C7 C6 -29.8(8)
C10 Fe1 C7 C6 38.00(17)
C2 Fe1 C7 C6 -127.09(18)
C1 Fe1 C7 C6 -84.6(2)
Sc1 Fe1 C7 C6 -49.60(15)
C6 C7 C8 C9 -0.8(3)
Fe1 C7 C8 C9 59.8(2)
C6 C7 C8 Fe1 -60.6(2)
C4 Fe1 C8 C7 -164.91(18)
C3 Fe1 C8 C7 -124.55(19)
C9 Fe1 C8 C7 119.4(3)
C5 Fe1 C8 C7 170.8(2)
C10 Fe1 C8 C7 81.67(19)
C2 Fe1 C8 C7 -88.4(2)
C6 Fe1 C8 C7 37.46(18)
C1 Fe1 C8 C7 -81.8(4)
Sc1 Fe1 C8 C7 12.7(2)
C4 Fe1 C8 C9 75.7(2)
C3 Fe1 C8 C9 116.03(19)
C5 Fe1 C8 C9 51.4(3)
C10 Fe1 C8 C9 -37.75(18)
C7 Fe1 C8 C9 -119.4(3)
C2 Fe1 C8 C9 152.19(18)
C6 Fe1 C8 C9 -82.0(2)
C1 Fe1 C8 C9 158.7(4)
Sc1 Fe1 C8 C9 -106.71(17)
C7 C8 C9 C10 -0.5(3)
Fe1 C8 C9 C10 59.5(2)
C7 C8 C9 Fe1 -60.1(2)
C4 Fe1 C9 C8 -114.43(19)
C3 Fe1 C9 C8 -76.3(2)
C5 Fe1 C9 C8 -152.55(18)
C10 Fe1 C9 C8 119.2(3)
C7 Fe1 C9 C8 37.34(17)
C2 Fe1 C9 C8 -60.8(3)
C6 Fe1 C9 C8 80.92(19)
C1 Fe1 C9 C8 -165.6(3)
Sc1 Fe1 C9 C8 100.05(18)
C4 Fe1 C9 C10 126.4(2)
C3 Fe1 C9 C10 164.53(19)
C8 Fe1 C9 C10 -119.2(3)
C5 Fe1 C9 C10 88.2(2)
C7 Fe1 C9 C10 -81.9(2)
C2 Fe1 C9 C10 180.0(2)
C6 Fe1 C9 C10 -38.29(18)
C1 Fe1 C9 C10 75.2(3)
Sc1 Fe1 C9 C10 -19.2(2)
C8 C9 C10 C6 1.6(3)
Fe1 C9 C10 C6 61.1(2)
C8 C9 C10 Fe1 -59.4(2)
N1 C6 C10 C9 177.7(3)
C7 C6 C10 C9 -2.1(3)
Fe1 C6 C10 C9 -60.1(2)
Sc1 C6 C10 C9 -125.0(2)
N1 C6 C10 Fe1 -122.3(3)
C7 C6 C10 Fe1 58.0(2)
Sc1 C6 C10 Fe1 -64.89(15)
C4 Fe1 C10 C9 -65.5(2)
C3 Fe1 C10 C9 -31.4(4)
C8 Fe1 C10 C9 37.48(19)
C5 Fe1 C10 C9 -108.5(2)
C7 Fe1 C10 C9 80.9(2)
C2 Fe1 C10 C9 -180(30)
C6 Fe1 C10 C9 118.4(3)
C1 Fe1 C10 C9 -148.55(19)
Sc1 Fe1 C10 C9 164.05(19)
C4 Fe1 C10 C6 176.11(18)
C3 Fe1 C10 C6 -149.8(3)
C8 Fe1 C10 C6 -80.90(19)
C9 Fe1 C10 C6 -118.4(3)
C5 Fe1 C10 C6 133.16(18)
C7 Fe1 C10 C6 -37.49(17)
C2 Fe1 C10 C6 61.7(6)
C1 Fe1 C10 C6 93.1(2)
Sc1 Fe1 C10 C6 45.67(16)
N1 Si1 C13 C16 71.6(2)
C11 Si1 C13 C16 -168.1(2)
C12 Si1 C13 C16 -51.0(3)
N1 Si1 C13 C15 -168.7(2)
C11 Si1 C13 C15 -48.4(3)
C12 Si1 C13 C15 68.7(3)
N1 Si1 C13 C14 -48.1(2)
C11 Si1 C13 C14 72.3(3)
C12 Si1 C13 C14 -170.7(2)
N2 Si2 C19 C22 62.1(2)
C17 Si2 C19 C22 -177.0(2)
C18 Si2 C19 C22 -63.3(2)
N2 Si2 C19 C20 -59.5(3)
C17 Si2 C19 C20 61.5(3)
C18 Si2 C19 C20 175.1(2)
N2 Si2 C19 C21 -178.8(2)
C17 Si2 C19 C21 -57.9(3)
C18 Si2 C19 C21 55.8(3)
